data_7200155
loop_
_publ_author_name
'Liu, Guang-Xiang'
'Huang, Rong-Yi'
'Huang, Liang-Fang'
'Kong, Xue-Jun'
'Ren, Xiao-Ming'

_publ_section_title
;
 Zn(ii) and Cu(ii) coordination polymers assembled from V-shaped
 tetracarboxylate ligands and N-donor ancillary ligands: syntheses,
 structures and properties
;
_journal_issue 4
_journal_name_full CrystEngComm
_journal_page_first 643
_journal_paper_doi 10.1039/b806297h
_journal_volume 11
_journal_year 2009
_chemical_formula_moiety 'C43 H24 F6 N4 O9 Zn2, H2 O'
_chemical_formula_sum 'C43 H26 F6 N4 O10 Zn2'
_chemical_formula_weight 1003.42
_chemical_name_systematic
;
?
;
_space_group_IT_number 14
_symmetry_cell_setting monoclinic
_symmetry_space_group_name_Hall '-P 2yn'
_symmetry_space_group_name_H-M 'P 1 21/n 1'
_atom_sites_solution_hydrogens geom
_atom_sites_solution_primary direct
_atom_sites_solution_secondary difmap
_audit_creation_method SHELXL-97
_cell_angle_alpha 90.00
_cell_angle_beta 97.0280(10)
_cell_angle_gamma 90.00
_cell_formula_units_Z 4
_cell_length_a 12.6202(12)
_cell_length_b 13.3522(13)
_cell_length_c 24.748(2)
_cell_measurement_reflns_used 9923
_cell_measurement_temperature 296(2)
_cell_measurement_theta_max 27.97
_cell_measurement_theta_min 2.23
_cell_volume 4138.9(7)
_computing_cell_refinement 'SAINT-PLUS, Ver. 6.0, 1997'
_computing_data_collection 'SMART, 1998'
_computing_data_reduction 'SAINT-PLUS, Ver. 6.0, 1997'
_computing_molecular_graphics 'XP, Ver. 6.10, Bruker AXS Inc., 2000'
_computing_publication_material 'SHELXTL-Bruker AXS Inc., 1998'
_computing_structure_refinement 'SHELXL-97 (Sheldrick, 1997)'
_computing_structure_solution 'SHELXS-97 (Sheldrick, 1990)'
_diffrn_ambient_temperature 296(2)
_diffrn_measured_fraction_theta_full 0.996
_diffrn_measured_fraction_theta_max 0.996
_diffrn_measurement_device_type 'Bruker Smart Aepex CCD area detector'
_diffrn_measurement_method 'phi and omega scans'
_diffrn_radiation_monochromator graphite
_diffrn_radiation_source 'sealed tube'
_diffrn_radiation_type MoK\a
_diffrn_radiation_wavelength 0.71073
_diffrn_reflns_av_R_equivalents 0.0215
_diffrn_reflns_av_sigmaI/netI 0.0246
_diffrn_reflns_limit_h_max 15
_diffrn_reflns_limit_h_min -13
_diffrn_reflns_limit_k_max 15
_diffrn_reflns_limit_k_min -15
_diffrn_reflns_limit_l_max 25
_diffrn_reflns_limit_l_min -29
_diffrn_reflns_number 20167
_diffrn_reflns_theta_full 25.10
_diffrn_reflns_theta_max 25.10
_diffrn_reflns_theta_min 1.73
_exptl_absorpt_coefficient_mu 1.251
_exptl_absorpt_correction_T_max 0.7704
_exptl_absorpt_correction_T_min 0.6903
_exptl_absorpt_correction_type multi-scan
_exptl_absorpt_process_details 'SADABS(Bruker, 2000)'
_exptl_crystal_colour colorless
_exptl_crystal_density_diffrn 1.610
_exptl_crystal_density_method 'not measured'
_exptl_crystal_description block
_exptl_crystal_F_000 2024
_exptl_crystal_size_max 0.32
_exptl_crystal_size_mid 0.26
_exptl_crystal_size_min 0.22
_refine_diff_density_max 0.928
_refine_diff_density_min -0.359
_refine_diff_density_rms 0.063
_refine_ls_extinction_method none
_refine_ls_goodness_of_fit_ref 1.002
_refine_ls_hydrogen_treatment mixed
_refine_ls_matrix_type full
_refine_ls_number_parameters 591
_refine_ls_number_reflns 7328
_refine_ls_number_restraints 2
_refine_ls_restrained_S_all 1.002
_refine_ls_R_factor_all 0.0418
_refine_ls_R_factor_gt 0.0342
_refine_ls_shift/su_max 0.001
_refine_ls_shift/su_mean 0.000
_refine_ls_structure_factor_coef Fsqd
_refine_ls_weighting_details 'calc w=1/[\s^2^(Fo^2^)+(0.0681P)^2^+1.9701P] where P=(Fo^2^+2Fc^2^)/3'
_refine_ls_weighting_scheme calc
_refine_ls_wR_factor_gt 0.1015
_refine_ls_wR_factor_ref 0.1052
_reflns_number_gt 6276
_reflns_number_total 7328
_reflns_threshold_expression >2sigma(I)
_cod_data_source_file b806297h.txt
_cod_data_source_block CCDC002
_cod_depositor_comments
;
The following automatic conversions were performed:
'_symmetry_cell_setting' value 'Monoclinic' changed to 'monoclinic'
according to '/home/saulius/struct/CIF-dictionaries/cif_core.dic'
dictionary named 'cif_core.dic' version 2.4.1 from 2010-06-29.

Automatic conversion script
Id: cif_fix_enum 1527 2010-12-29 10:47:43Z saulius 
;
_cod_original_sg_symbol_H-M 'P 21/n'
_cod_database_code 7200155

loop_
_symmetry_equiv_pos_as_xyz
'x, y, z'
'-x+1/2, y+1/2, -z+1/2'
'-x, -y, -z'
'x-1/2, -y-1/2, z-1/2'

loop_
_atom_site_label
_atom_site_type_symbol
_atom_site_fract_x
_atom_site_fract_y
_atom_site_fract_z
_atom_site_U_iso_or_equiv
_atom_site_adp_type
_atom_site_occupancy
_atom_site_symmetry_multiplicity
_atom_site_calc_flag
_atom_site_refinement_flags
_atom_site_disorder_assembly
_atom_site_disorder_group
Zn1 Zn 0.14492(2) 0.56263(2) 0.355189(11) 0.03421(10) Uani 1 1 d . . .
Zn2 Zn 0.26223(2) 0.16019(2) 0.379202(12) 0.03738(10) Uani 1 1 d . . .
N1 N 0.09173(16) 0.70950(15) 0.33601(8) 0.0344(5) Uani 1 1 d . . .
N2 N 0.11708(17) 0.60896(16) 0.43088(8) 0.0366(5) Uani 1 1 d . . .
N3 N 0.28961(17) 0.01611(16) 0.34339(9) 0.0370(5) Uani 1 1 d . . .
N4 N 0.2983(2) 0.07034(17) 0.44759(10) 0.0560(7) Uani 1 1 d . . .
O1 O 0.05423(16) 0.49018(15) 0.29922(9) 0.0505(5) Uani 1 1 d . . .
O2 O 0.04262(19) 0.38404(16) 0.36694(9) 0.0610(6) Uani 1 1 d . . .
O3 O 0.13837(18) 0.18827(18) 0.32531(9) 0.0605(6) Uani 1 1 d . . .
O4 O 0.0017(2) 0.14631(19) 0.37006(10) 0.0722(7) Uani 1 1 d . . .
O5 O 0.20585(15) 0.05928(16) 0.16300(8) 0.0503(5) Uani 1 1 d . . .
O6 O 0.2055(2) -0.05100(16) 0.09744(12) 0.0758(8) Uani 1 1 d . . .
O7 O 0.13953(19) -0.24403(16) 0.15091(9) 0.0587(6) Uani 1 1 d . . .
O8 O 0.0415(3) -0.2584(4) 0.07424(19) 0.175(3) Uani 1 1 d . . .
O1W O 0.20325(18) 0.27477(15) 0.43247(8) 0.0480(5) Uani 1 1 d D . .
O2W O 0.72191(18) 0.62073(15) 0.13685(8) 0.367(7) Uani 1 1 d R . .
C1 C 0.0257(2) 0.4072(2) 0.31833(13) 0.0442(7) Uani 1 1 d . . .
C2 C -0.0321(2) 0.33702(19) 0.27684(11) 0.0370(6) Uani 1 1 d . . .
C3 C -0.0875(2) 0.37311(19) 0.22957(12) 0.0432(6) Uani 1 1 d . . .
H3 H -0.0893 0.4418 0.2233 0.052 Uiso 1 1 calc R . .
C4 C -0.1408(2) 0.30964(19) 0.19106(11) 0.0406(6) Uani 1 1 d . . .
H4 H -0.1794 0.3360 0.1599 0.049 Uiso 1 1 calc R . .
C5 C -0.13659(18) 0.20706(18) 0.19901(10) 0.0324(5) Uani 1 1 d . . .
C6 C -0.08204(19) 0.17031(18) 0.24662(11) 0.0359(6) Uani 1 1 d . . .
H6 H -0.0808 0.1016 0.2528 0.043 Uiso 1 1 calc R . .
C7 C -0.02892(19) 0.23352(19) 0.28545(10) 0.0358(5) Uani 1 1 d . . .
C8 C 0.0410(3) 0.1859(2) 0.33227(12) 0.0458(7) Uani 1 1 d . . .
C9 C 0.1603(2) -0.0084(2) 0.13224(11) 0.0406(6) Uani 1 1 d . . .
C10 C 0.04543(19) -0.03093(18) 0.13830(10) 0.0331(5) Uani 1 1 d . . .
C11 C -0.01909(19) 0.04816(18) 0.14970(10) 0.0329(5) Uani 1 1 d . . .
H11 H 0.0112 0.1113 0.1557 0.039 Uiso 1 1 calc R . .
C12 C -0.12786(19) 0.03617(18) 0.15247(10) 0.0331(5) Uani 1 1 d . . .
C13 C -0.1705(2) -0.0592(2) 0.14527(12) 0.0445(7) Uani 1 1 d . . .
H13 H -0.2425 -0.0698 0.1480 0.053 Uiso 1 1 calc R . .
C14 C -0.1065(2) -0.1385(2) 0.13411(13) 0.0501(7) Uani 1 1 d . . .
H14 H -0.1367 -0.2019 0.1292 0.060 Uiso 1 1 calc R . .
C15 C 0.0008(2) -0.1268(2) 0.13000(11) 0.0404(6) Uani 1 1 d . . .
C16 C 0.0654(3) -0.2163(2) 0.11698(14) 0.0561(8) Uani 1 1 d . . .
C17 C -0.3012(2) 0.1075(2) 0.18029(13) 0.0480(7) Uani 1 1 d . . .
C18 C -0.19530(19) 0.13140(19) 0.15844(11) 0.0357(6) Uani 1 1 d . . .
C19 C -0.2204(2) 0.1751(2) 0.10056(12) 0.0470(7) Uani 1 1 d . . .
C20 C 0.0746(2) 0.7559(2) 0.28853(12) 0.0457(7) Uani 1 1 d . . .
H20 H 0.0891 0.7223 0.2574 0.055 Uiso 1 1 calc R . .
C21 C 0.0356(3) 0.8536(2) 0.28364(14) 0.0590(8) Uani 1 1 d . . .
H21 H 0.0232 0.8838 0.2496 0.071 Uiso 1 1 calc R . .
C22 C 0.0159(3) 0.9043(2) 0.32869(15) 0.0649(9) Uani 1 1 d . . .
H22 H -0.0080 0.9702 0.3258 0.078 Uiso 1 1 calc R . .
C23 C 0.0317(3) 0.8575(2) 0.37976(13) 0.0508(7) Uani 1 1 d . . .
C24 C 0.0101(4) 0.9035(2) 0.42934(16) 0.0737(11) Uani 1 1 d . . .
H24 H -0.0131 0.9696 0.4288 0.088 Uiso 1 1 calc R . .
C25 C 0.0223(3) 0.8537(3) 0.47641(16) 0.0723(10) Uani 1 1 d . . .
H25 H 0.0065 0.8854 0.5079 0.087 Uiso 1 1 calc R . .
C26 C 0.0596(3) 0.7518(2) 0.47923(12) 0.0500(7) Uani 1 1 d . . .
C27 C 0.0725(3) 0.6951(3) 0.52761(13) 0.0628(9) Uani 1 1 d . . .
H27 H 0.0579 0.7235 0.5602 0.075 Uiso 1 1 calc R . .
C28 C 0.1062(3) 0.5989(3) 0.52632(13) 0.0646(9) Uani 1 1 d . . .
H28 H 0.1145 0.5606 0.5580 0.078 Uiso 1 1 calc R . .
C29 C 0.1285(3) 0.5574(2) 0.47675(12) 0.0532(7) Uani 1 1 d . . .
H29 H 0.1520 0.4914 0.4762 0.064 Uiso 1 1 calc R . .
C30 C 0.0833(2) 0.70497(18) 0.43174(10) 0.0353(5) Uani 1 1 d . . .
C31 C 0.0693(2) 0.75852(18) 0.38133(10) 0.0353(5) Uani 1 1 d . . .
C32 C 0.2782(2) -0.0110(2) 0.29152(11) 0.0451(6) Uani 1 1 d . . .
H32 H 0.2579 0.0372 0.2651 0.054 Uiso 1 1 calc R . .
C33 C 0.2954(2) -0.1088(2) 0.27480(12) 0.0498(7) Uani 1 1 d . . .
H33 H 0.2852 -0.1251 0.2380 0.060 Uiso 1 1 calc R . .
C34 C 0.3271(2) -0.1802(2) 0.31274(12) 0.0471(7) Uani 1 1 d . . .
H34 H 0.3408 -0.2452 0.3020 0.056 Uiso 1 1 calc R . .
C35 C 0.3389(2) -0.1547(2) 0.36799(12) 0.0419(6) Uani 1 1 d . . .
C36 C 0.3697(3) -0.2242(2) 0.41116(14) 0.0562(8) Uani 1 1 d . . .
H36 H 0.3834 -0.2904 0.4027 0.067 Uiso 1 1 calc R . .
C37 C 0.3791(3) -0.1958(2) 0.46340(14) 0.0681(10) Uani 1 1 d . . .
H37 H 0.4004 -0.2424 0.4905 0.082 Uiso 1 1 calc R . .
C38 C 0.3570(3) -0.0952(2) 0.47838(13) 0.0652(9) Uani 1 1 d . . .
C39 C 0.3645(6) -0.0616(3) 0.53159(16) 0.125(2) Uani 1 1 d . . .
H39 H 0.3871 -0.1048 0.5602 0.150 Uiso 1 1 calc R . .
C40 C 0.3385(7) 0.0353(3) 0.54189(17) 0.155(3) Uani 1 1 d . . .
H40 H 0.3426 0.0584 0.5775 0.186 Uiso 1 1 calc R . .
C41 C 0.3060(5) 0.0989(3) 0.49875(14) 0.107(2) Uani 1 1 d . . .
H41 H 0.2888 0.1647 0.5064 0.128 Uiso 1 1 calc R . .
C42 C 0.3245(2) -0.0257(2) 0.43709(11) 0.0452(7) Uani 1 1 d . . .
C43 C 0.3185(2) -0.05534(18) 0.38125(11) 0.0356(5) Uani 1 1 d . . .
F1 F -0.28600(15) 0.04969(15) 0.22400(8) 0.0644(5) Uani 1 1 d . . .
F2 F -0.37184(13) 0.06130(15) 0.14393(9) 0.0654(5) Uani 1 1 d . . .
F3 F -0.34938(13) 0.19079(15) 0.19505(9) 0.0694(6) Uani 1 1 d . . .
F4 F -0.25497(17) 0.10496(14) 0.06408(7) 0.0667(5) Uani 1 1 d . . .
F5 F -0.29543(15) 0.24662(14) 0.09679(8) 0.0647(5) Uani 1 1 d . . .
F6 F -0.13383(14) 0.21515(13) 0.08387(7) 0.0559(4) Uani 1 1 d . . .
H1WA H 0.242(3) 0.324(2) 0.4284(19) 0.103(17) Uiso 1 1 d D . .
H1WB H 0.148(2) 0.299(3) 0.4140(15) 0.083(14) Uiso 1 1 d D . .

loop_
_atom_site_aniso_label
_atom_site_aniso_U_11
_atom_site_aniso_U_22
_atom_site_aniso_U_33
_atom_site_aniso_U_23
_atom_site_aniso_U_13
_atom_site_aniso_U_12
Zn1 0.03408(17) 0.03234(17) 0.03629(17) -0.00600(12) 0.00461(12) 0.00348(11)
Zn2 0.04660(19) 0.02626(17) 0.03734(18) 0.00306(11) -0.00264(13) 0.00127(12)
N1 0.0336(10) 0.0310(11) 0.0384(11) -0.0005(9) 0.0043(9) -0.0023(9)
N2 0.0411(12) 0.0338(12) 0.0343(11) -0.0017(9) 0.0020(9) 0.0058(9)
N3 0.0406(12) 0.0307(11) 0.0393(12) 0.0014(9) 0.0037(9) -0.0016(9)
N4 0.096(2) 0.0310(12) 0.0375(13) -0.0007(10) -0.0046(13) 0.0107(13)
O1 0.0493(11) 0.0382(11) 0.0653(13) -0.0177(10) 0.0118(10) -0.0090(9)
O2 0.0785(15) 0.0477(12) 0.0511(13) -0.0156(10) -0.0148(11) 0.0155(11)
O3 0.0553(13) 0.0652(14) 0.0556(13) -0.0103(11) -0.0156(10) 0.0218(11)
O4 0.0981(19) 0.0620(15) 0.0527(14) 0.0119(11) -0.0054(13) -0.0048(13)
O5 0.0336(10) 0.0679(14) 0.0486(11) 0.0033(10) 0.0014(8) -0.0117(9)
O6 0.0825(17) 0.0390(12) 0.119(2) -0.0056(13) 0.0649(17) -0.0016(11)
O7 0.0706(14) 0.0479(12) 0.0597(13) 0.0077(10) 0.0163(11) 0.0199(11)
O8 0.136(3) 0.185(4) 0.178(4) -0.144(4) -0.085(3) 0.092(3)
O1W 0.0618(13) 0.0362(11) 0.0454(11) 0.0023(9) 0.0039(10) 0.0009(10)
O2W 0.232(9) 0.63(2) 0.259(10) -0.082(12) 0.089(7) 0.007(11)
C1 0.0376(14) 0.0302(14) 0.0649(19) -0.0135(13) 0.0072(13) 0.0068(11)
C2 0.0336(13) 0.0313(13) 0.0463(15) -0.0078(11) 0.0047(11) 0.0008(10)
C3 0.0499(16) 0.0233(12) 0.0556(17) -0.0009(11) 0.0033(13) 0.0031(11)
C4 0.0430(14) 0.0319(13) 0.0448(15) 0.0018(11) -0.0027(12) 0.0051(11)
C5 0.0275(11) 0.0293(13) 0.0398(13) -0.0016(10) 0.0022(10) -0.0027(10)
C6 0.0356(13) 0.0250(12) 0.0467(15) -0.0007(10) 0.0031(11) -0.0003(10)
C7 0.0348(13) 0.0318(13) 0.0402(14) -0.0032(10) 0.0024(11) 0.0020(10)
C8 0.0612(19) 0.0269(13) 0.0457(16) -0.0084(12) -0.0089(14) 0.0045(12)
C9 0.0409(14) 0.0319(14) 0.0504(16) 0.0168(12) 0.0108(12) 0.0054(11)
C10 0.0360(13) 0.0314(13) 0.0313(12) 0.0019(10) 0.0019(10) -0.0011(10)
C11 0.0357(13) 0.0258(12) 0.0365(13) 0.0003(10) 0.0012(10) -0.0063(10)
C12 0.0322(12) 0.0297(13) 0.0363(13) -0.0020(10) 0.0001(10) -0.0032(10)
C13 0.0347(14) 0.0366(15) 0.0608(18) -0.0037(12) 0.0000(12) -0.0091(11)
C14 0.0470(16) 0.0301(14) 0.070(2) -0.0065(13) -0.0051(14) -0.0095(12)
C15 0.0457(15) 0.0332(14) 0.0401(14) -0.0063(11) -0.0029(11) -0.0009(11)
C16 0.0542(18) 0.0397(16) 0.072(2) -0.0205(15) -0.0037(16) -0.0022(14)
C17 0.0334(14) 0.0469(17) 0.0640(19) -0.0071(14) 0.0069(13) -0.0057(12)
C18 0.0280(12) 0.0310(13) 0.0465(15) -0.0005(11) -0.0026(11) -0.0020(10)
C19 0.0460(16) 0.0413(16) 0.0496(17) -0.0004(13) -0.0104(13) 0.0023(13)
C20 0.0450(15) 0.0503(17) 0.0418(15) 0.0053(13) 0.0052(12) -0.0035(13)
C21 0.074(2) 0.0475(18) 0.0548(19) 0.0195(15) 0.0040(16) 0.0003(16)
C22 0.083(2) 0.0325(16) 0.078(2) 0.0148(16) 0.0055(19) 0.0075(16)
C23 0.0630(19) 0.0274(14) 0.0617(19) -0.0035(13) 0.0060(15) 0.0014(13)
C24 0.112(3) 0.0318(16) 0.077(2) -0.0145(16) 0.009(2) 0.0182(18)
C25 0.105(3) 0.050(2) 0.063(2) -0.0256(17) 0.013(2) 0.0157(19)
C26 0.0631(18) 0.0449(17) 0.0419(16) -0.0116(13) 0.0056(13) 0.0038(14)
C27 0.080(2) 0.071(2) 0.0384(16) -0.0121(15) 0.0099(15) 0.0083(18)
C28 0.088(2) 0.069(2) 0.0368(16) 0.0058(15) 0.0058(16) 0.0128(19)
C29 0.068(2) 0.0446(17) 0.0463(16) 0.0063(13) 0.0050(14) 0.0124(14)
C30 0.0371(13) 0.0296(13) 0.0390(13) -0.0061(10) 0.0030(10) 0.0009(10)
C31 0.0363(13) 0.0275(13) 0.0413(14) -0.0039(10) 0.0022(11) -0.0028(10)
C32 0.0553(17) 0.0439(16) 0.0371(14) 0.0030(12) 0.0092(12) -0.0040(13)
C33 0.0598(18) 0.0490(17) 0.0433(15) -0.0101(13) 0.0173(13) -0.0078(14)
C34 0.0494(16) 0.0376(15) 0.0565(18) -0.0104(13) 0.0154(13) -0.0004(12)
C35 0.0383(14) 0.0328(14) 0.0549(17) 0.0000(12) 0.0071(12) 0.0026(11)
C36 0.0660(19) 0.0318(15) 0.069(2) -0.0005(14) 0.0024(16) 0.0124(14)
C37 0.101(3) 0.0399(17) 0.059(2) 0.0103(15) -0.0087(19) 0.0216(18)
C38 0.105(3) 0.0422(17) 0.0445(17) 0.0050(14) -0.0085(17) 0.0167(18)
C39 0.257(8) 0.063(3) 0.045(2) 0.0085(18) -0.022(3) 0.049(3)
C40 0.350(10) 0.064(3) 0.039(2) -0.0055(19) -0.022(4) 0.070(4)
C41 0.233(6) 0.045(2) 0.0371(18) -0.0063(15) -0.003(3) 0.036(3)
C42 0.0632(18) 0.0296(14) 0.0405(15) 0.0020(11) -0.0028(13) 0.0054(12)
C43 0.0340(13) 0.0311(13) 0.0409(14) 0.0008(10) 0.0020(10) -0.0015(10)
F1 0.0560(10) 0.0722(13) 0.0688(12) 0.0049(10) 0.0222(9) -0.0185(9)
F2 0.0326(9) 0.0734(13) 0.0885(14) -0.0195(10) 0.0001(8) -0.0173(8)
F3 0.0385(9) 0.0692(12) 0.1025(16) -0.0231(11) 0.0171(9) 0.0027(9)
F4 0.0866(13) 0.0569(11) 0.0494(10) -0.0056(8) -0.0206(9) -0.0092(10)
F5 0.0560(11) 0.0563(11) 0.0743(12) 0.0060(9) -0.0219(9) 0.0134(9)
F6 0.0649(11) 0.0529(10) 0.0498(10) 0.0136(8) 0.0061(8) -0.0035(8)

loop_
_atom_type_symbol
_atom_type_description
_atom_type_scat_dispersion_real
_atom_type_scat_dispersion_imag
_atom_type_scat_source
C C 0.0033 0.0016 'International Tables Vol C Tables 4.2.6.8 and 6.1.1.4'
H H 0.0000 0.0000 'International Tables Vol C Tables 4.2.6.8 and 6.1.1.4'
N N 0.0061 0.0033 'International Tables Vol C Tables 4.2.6.8 and 6.1.1.4'
O O 0.0106 0.0060 'International Tables Vol C Tables 4.2.6.8 and 6.1.1.4'
F F 0.0171 0.0103 'International Tables Vol C Tables 4.2.6.8 and 6.1.1.4'
Zn Zn 0.2839 1.4301 'International Tables Vol C Tables 4.2.6.8 and 6.1.1.4'

loop_
_geom_angle_atom_site_label_1
_geom_angle_atom_site_label_2
_geom_angle_atom_site_label_3
_geom_angle
_geom_angle_site_symmetry_1
_geom_angle_site_symmetry_3
_geom_angle_publ_flag
O1 Zn1 O5 108.59(8) . 2 ?
O1 Zn1 N2 130.68(9) . . ?
O5 Zn1 N2 119.20(8) 2 . ?
O1 Zn1 N1 99.15(8) . . ?
O5 Zn1 N1 104.72(8) 2 . ?
N2 Zn1 N1 80.74(8) . . ?
O3 Zn2 O7 95.96(11) . 2 ?
O3 Zn2 N4 137.75(12) . . ?
O7 Zn2 N4 126.28(11) 2 . ?
O3 Zn2 N3 92.60(9) . . ?
O7 Zn2 N3 106.27(9) 2 . ?
N4 Zn2 N3 77.90(9) . . ?
O3 Zn2 O1W 88.55(9) . . ?
O7 Zn2 O1W 92.83(9) 2 . ?
N4 Zn2 O1W 88.28(9) . . ?
N3 Zn2 O1W 160.62(8) . . ?
C20 N1 C31 118.7(2) . . ?
C20 N1 Zn1 130.46(19) . . ?
C31 N1 Zn1 110.81(16) . . ?
C29 N2 C30 118.8(2) . . ?
C29 N2 Zn1 128.13(19) . . ?
C30 N2 Zn1 113.04(16) . . ?
C32 N3 C43 117.8(2) . . ?
C32 N3 Zn2 129.48(19) . . ?
C43 N3 Zn2 112.68(16) . . ?
C41 N4 C42 117.9(3) . . ?
C41 N4 Zn2 126.9(2) . . ?
C42 N4 Zn2 115.06(18) . . ?
C1 O1 Zn1 109.69(19) . . ?
C8 O3 Zn2 127.6(2) . . ?
C9 O5 Zn1 104.56(17) . 2_545 ?
C16 O7 Zn2 113.1(2) . 2_545 ?
Zn2 O1W H1WA 103(3) . . ?
Zn2 O1W H1WB 105(3) . . ?
H1WA O1W H1WB 96(4) . . ?
O2 C1 O1 123.8(3) . . ?
O2 C1 C2 121.2(3) . . ?
O1 C1 C2 115.0(3) . . ?
C3 C2 C7 118.6(2) . . ?
C3 C2 C1 120.9(2) . . ?
C7 C2 C1 120.5(2) . . ?
C2 C3 C4 121.6(2) . . ?
C2 C3 H3 119.2 . . ?
C4 C3 H3 119.2 . . ?
C5 C4 C3 120.0(2) . . ?
C5 C4 H4 120.0 . . ?
C3 C4 H4 120.0 . . ?
C6 C5 C4 118.7(2) . . ?
C6 C5 C18 118.1(2) . . ?
C4 C5 C18 123.2(2) . . ?
C5 C6 C7 121.5(2) . . ?
C5 C6 H6 119.2 . . ?
C7 C6 H6 119.2 . . ?
C6 C7 C2 119.5(2) . . ?
C6 C7 C8 117.6(2) . . ?
C2 C7 C8 122.5(2) . . ?
O4 C8 O3 127.2(3) . . ?
O4 C8 C7 120.8(3) . . ?
O3 C8 C7 111.9(3) . . ?
O6 C9 O5 122.2(3) . . ?
O6 C9 C10 120.8(3) . . ?
O5 C9 C10 116.9(2) . . ?
C11 C10 C15 119.4(2) . . ?
C11 C10 C9 117.8(2) . . ?
C15 C10 C9 122.8(2) . . ?
C10 C11 C12 122.1(2) . . ?
C10 C11 H11 119.0 . . ?
C12 C11 H11 119.0 . . ?
C13 C12 C11 118.0(2) . . ?
C13 C12 C18 123.9(2) . . ?
C11 C12 C18 117.9(2) . . ?
C14 C13 C12 120.2(3) . . ?
C14 C13 H13 119.9 . . ?
C12 C13 H13 119.9 . . ?
C15 C14 C13 122.1(3) . . ?
C15 C14 H14 118.9 . . ?
C13 C14 H14 118.9 . . ?
C14 C15 C10 118.2(2) . . ?
C14 C15 C16 119.3(2) . . ?
C10 C15 C16 122.5(2) . . ?
O8 C16 O7 123.1(3) . . ?
O8 C16 C15 118.4(3) . . ?
O7 C16 C15 118.5(3) . . ?
F1 C17 F2 107.4(2) . . ?
F1 C17 F3 106.6(3) . . ?
F2 C17 F3 106.2(2) . . ?
F1 C17 C18 111.3(2) . . ?
F2 C17 C18 113.3(2) . . ?
F3 C17 C18 111.6(2) . . ?
C17 C18 C19 108.5(2) . . ?
C17 C18 C12 112.1(2) . . ?
C19 C18 C12 106.0(2) . . ?
C17 C18 C5 106.0(2) . . ?
C19 C18 C5 112.5(2) . . ?
C12 C18 C5 111.90(19) . . ?
F6 C19 F4 106.6(3) . . ?
F6 C19 F5 107.0(2) . . ?
F4 C19 F5 106.4(2) . . ?
F6 C19 C18 111.0(2) . . ?
F4 C19 C18 112.0(2) . . ?
F5 C19 C18 113.4(2) . . ?
N1 C20 C21 122.2(3) . . ?
N1 C20 H20 118.9 . . ?
C21 C20 H20 118.9 . . ?
C22 C21 C20 119.7(3) . . ?
C22 C21 H21 120.2 . . ?
C20 C21 H21 120.2 . . ?
C21 C22 C23 119.9(3) . . ?
C21 C22 H22 120.0 . . ?
C23 C22 H22 120.0 . . ?
C22 C23 C31 117.1(3) . . ?
C22 C23 C24 124.1(3) . . ?
C31 C23 C24 118.8(3) . . ?
C25 C24 C23 121.5(3) . . ?
C25 C24 H24 119.3 . . ?
C23 C24 H24 119.3 . . ?
C24 C25 C26 121.1(3) . . ?
C24 C25 H25 119.5 . . ?
C26 C25 H25 119.5 . . ?
C30 C26 C27 117.4(3) . . ?
C30 C26 C25 119.0(3) . . ?
C27 C26 C25 123.5(3) . . ?
C28 C27 C26 119.6(3) . . ?
C28 C27 H27 120.2 . . ?
C26 C27 H27 120.2 . . ?
C27 C28 C29 119.4(3) . . ?
C27 C28 H28 120.3 . . ?
C29 C28 H28 120.3 . . ?
N2 C29 C28 122.2(3) . . ?
N2 C29 H29 118.9 . . ?
C28 C29 H29 118.9 . . ?
N2 C30 C26 122.6(2) . . ?
N2 C30 C31 117.8(2) . . ?
C26 C30 C31 119.7(2) . . ?
N1 C31 C23 122.4(2) . . ?
N1 C31 C30 117.6(2) . . ?
C23 C31 C30 120.0(2) . . ?
N3 C32 C33 122.7(3) . . ?
N3 C32 H32 118.6 . . ?
C33 C32 H32 118.6 . . ?
C34 C33 C32 119.6(3) . . ?
C34 C33 H33 120.2 . . ?
C32 C33 H33 120.2 . . ?
C33 C34 C35 119.3(3) . . ?
C33 C34 H34 120.3 . . ?
C35 C34 H34 120.3 . . ?
C43 C35 C34 117.4(3) . . ?
C43 C35 C36 118.7(3) . . ?
C34 C35 C36 123.9(3) . . ?
C37 C36 C35 121.4(3) . . ?
C37 C36 H36 119.3 . . ?
C35 C36 H36 119.3 . . ?
C36 C37 C38 121.3(3) . . ?
C36 C37 H37 119.4 . . ?
C38 C37 H37 119.4 . . ?
C39 C38 C42 117.3(3) . . ?
C39 C38 C37 123.9(3) . . ?
C42 C38 C37 118.7(3) . . ?
C40 C39 C38 119.6(4) . . ?
C40 C39 H39 120.2 . . ?
C38 C39 H39 120.2 . . ?
C39 C40 C41 119.5(4) . . ?
C39 C40 H40 120.3 . . ?
C41 C40 H40 120.3 . . ?
N4 C41 C40 123.0(3) . . ?
N4 C41 H41 118.5 . . ?
C40 C41 H41 118.5 . . ?
N4 C42 C38 122.8(3) . . ?
N4 C42 C43 117.5(2) . . ?
C38 C42 C43 119.8(3) . . ?
N3 C43 C35 123.2(2) . . ?
N3 C43 C42 116.8(2) . . ?
C35 C43 C42 120.0(2) . . ?

loop_
_geom_bond_atom_site_label_1
_geom_bond_atom_site_label_2
_geom_bond_distance
_geom_bond_site_symmetry_2
_geom_bond_publ_flag
Zn1 O1 1.9433(19) . ?
Zn1 O5 1.9897(19) 2 ?
Zn1 N2 2.043(2) . ?
Zn1 N1 2.108(2) . ?
Zn2 O3 1.963(2) . ?
Zn2 O7 1.988(2) 2 ?
Zn2 N4 2.079(2) . ?
Zn2 N3 2.164(2) . ?
Zn2 O1W 2.207(2) . ?
N1 C20 1.323(3) . ?
N1 C31 1.358(3) . ?
N2 C29 1.320(4) . ?
N2 C30 1.352(3) . ?
N3 C32 1.324(3) . ?
N3 C43 1.355(3) . ?
N4 C41 1.315(4) . ?
N4 C42 1.357(4) . ?
O1 C1 1.274(4) . ?
O2 C1 1.235(4) . ?
O3 C8 1.262(4) . ?
O4 C8 1.230(4) . ?
O5 C9 1.273(3) . ?
O5 Zn1 1.9897(19) 2_545 ?
O6 C9 1.229(4) . ?
O7 C16 1.235(4) . ?
O7 Zn2 1.988(2) 2_545 ?
O8 C16 1.203(4) . ?
O1W H1WA 0.835(19) . ?
O1W H1WB 0.851(19) . ?
C1 C2 1.510(4) . ?
C2 C3 1.375(4) . ?
C2 C7 1.398(4) . ?
C3 C4 1.386(4) . ?
C3 H3 0.9300 . ?
C4 C5 1.384(4) . ?
C4 H4 0.9300 . ?
C5 C6 1.380(4) . ?
C5 C18 1.548(3) . ?
C6 C7 1.388(4) . ?
C6 H6 0.9300 . ?
C7 C8 1.508(4) . ?
C9 C10 1.506(4) . ?
C10 C11 1.384(3) . ?
C10 C15 1.404(4) . ?
C11 C12 1.392(3) . ?
C11 H11 0.9300 . ?
C12 C13 1.385(4) . ?
C12 C18 1.547(3) . ?
C13 C14 1.380(4) . ?
C13 H13 0.9300 . ?
C14 C15 1.379(4) . ?
C14 H14 0.9300 . ?
C15 C16 1.504(4) . ?
C17 F1 1.324(4) . ?
C17 F2 1.338(3) . ?
C17 F3 1.339(3) . ?
C17 C18 1.535(4) . ?
C18 C19 1.543(4) . ?
C19 F6 1.327(3) . ?
C19 F4 1.336(3) . ?
C19 F5 1.340(3) . ?
C20 C21 1.394(4) . ?
C20 H20 0.9300 . ?
C21 C22 1.353(5) . ?
C21 H21 0.9300 . ?
C22 C23 1.402(5) . ?
C22 H22 0.9300 . ?
C23 C31 1.403(4) . ?
C23 C24 1.428(5) . ?
C24 C25 1.334(5) . ?
C24 H24 0.9300 . ?
C25 C26 1.439(4) . ?
C25 H25 0.9300 . ?
C26 C30 1.395(4) . ?
C26 C27 1.409(5) . ?
C27 C28 1.355(5) . ?
C27 H27 0.9300 . ?
C28 C29 1.406(4) . ?
C28 H28 0.9300 . ?
C29 H29 0.9300 . ?
C30 C31 1.430(4) . ?
C32 C33 1.395(4) . ?
C32 H32 0.9300 . ?
C33 C34 1.364(4) . ?
C33 H33 0.9300 . ?
C34 C35 1.399(4) . ?
C34 H34 0.9300 . ?
C35 C43 1.398(4) . ?
C35 C36 1.432(4) . ?
C36 C37 1.338(5) . ?
C36 H36 0.9300 . ?
C37 C38 1.430(5) . ?
C37 H37 0.9300 . ?
C38 C39 1.383(5) . ?
C38 C42 1.404(4) . ?
C39 C40 1.366(6) . ?
C39 H39 0.9300 . ?
C40 C41 1.386(5) . ?
C40 H40 0.9300 . ?
C41 H41 0.9300 . ?
C42 C43 1.431(4) . ?

loop_
_geom_torsion_atom_site_label_1
_geom_torsion_atom_site_label_2
_geom_torsion_atom_site_label_3
_geom_torsion_atom_site_label_4
_geom_torsion
_geom_torsion_site_symmetry_1
_geom_torsion_site_symmetry_2
_geom_torsion_site_symmetry_3
_geom_torsion_site_symmetry_4
_geom_torsion_publ_flag
O1 Zn1 N1 C20 -46.1(2) . . . . ?
O5 Zn1 N1 C20 66.0(2) 2 . . . ?
N2 Zn1 N1 C20 -176.1(2) . . . . ?
O1 Zn1 N1 C31 131.21(16) . . . . ?
O5 Zn1 N1 C31 -116.69(16) 2 . . . ?
N2 Zn1 N1 C31 1.22(16) . . . . ?
O1 Zn1 N2 C29 84.6(3) . . . . ?
O5 Zn1 N2 C29 -79.5(3) 2 . . . ?
N1 Zn1 N2 C29 178.7(3) . . . . ?
O1 Zn1 N2 C30 -95.63(19) . . . . ?
O5 Zn1 N2 C30 100.28(18) 2 . . . ?
N1 Zn1 N2 C30 -1.48(17) . . . . ?
O3 Zn2 N3 C32 36.7(2) . . . . ?
O7 Zn2 N3 C32 -60.3(2) 2 . . . ?
N4 Zn2 N3 C32 175.1(3) . . . . ?
O1W Zn2 N3 C32 129.7(3) . . . . ?
O3 Zn2 N3 C43 -140.47(18) . . . . ?
O7 Zn2 N3 C43 122.55(18) 2 . . . ?
N4 Zn2 N3 C43 -2.05(18) . . . . ?
O1W Zn2 N3 C43 -47.4(3) . . . . ?
O3 Zn2 N4 C41 -102.2(4) . . . . ?
O7 Zn2 N4 C41 76.0(5) 2 . . . ?
N3 Zn2 N4 C41 177.4(4) . . . . ?
O1W Zn2 N4 C41 -16.3(4) . . . . ?
O3 Zn2 N4 C42 83.3(3) . . . . ?
O7 Zn2 N4 C42 -98.5(2) 2 . . . ?
N3 Zn2 N4 C42 3.0(2) . . . . ?
O1W Zn2 N4 C42 169.3(2) . . . . ?
O5 Zn1 O1 C1 107.98(18) 2 . . . ?
N2 Zn1 O1 C1 -57.4(2) . . . . ?
N1 Zn1 O1 C1 -143.01(17) . . . . ?
O7 Zn2 O3 C8 -147.7(2) 2 . . . ?
N4 Zn2 O3 C8 30.8(3) . . . . ?
N3 Zn2 O3 C8 105.6(2) . . . . ?
O1W Zn2 O3 C8 -55.0(2) . . . . ?
Zn1 O1 C1 O2 8.6(3) . . . . ?
Zn1 O1 C1 C2 -171.64(17) . . . . ?
O2 C1 C2 C3 154.0(3) . . . . ?
O1 C1 C2 C3 -25.8(4) . . . . ?
O2 C1 C2 C7 -26.9(4) . . . . ?
O1 C1 C2 C7 153.3(2) . . . . ?
C7 C2 C3 C4 0.8(4) . . . . ?
C1 C2 C3 C4 179.9(3) . . . . ?
C2 C3 C4 C5 -1.8(4) . . . . ?
C3 C4 C5 C6 2.4(4) . . . . ?
C3 C4 C5 C18 179.0(2) . . . . ?
C4 C5 C6 C7 -2.1(4) . . . . ?
C18 C5 C6 C7 -178.9(2) . . . . ?
C5 C6 C7 C2 1.2(4) . . . . ?
C5 C6 C7 C8 -171.6(2) . . . . ?
C3 C2 C7 C6 -0.5(4) . . . . ?
C1 C2 C7 C6 -179.6(2) . . . . ?
C3 C2 C7 C8 172.0(3) . . . . ?
C1 C2 C7 C8 -7.2(4) . . . . ?
Zn2 O3 C8 O4 -16.3(4) . . . . ?
Zn2 O3 C8 C7 167.43(17) . . . . ?
C6 C7 C8 O4 -76.5(3) . . . . ?
C2 C7 C8 O4 110.9(3) . . . . ?
C6 C7 C8 O3 100.1(3) . . . . ?
C2 C7 C8 O3 -72.5(3) . . . . ?
Zn1 O5 C9 O6 -5.2(3) 2_545 . . . ?
Zn1 O5 C9 C10 177.92(17) 2_545 . . . ?
O6 C9 C10 C11 -141.2(3) . . . . ?
O5 C9 C10 C11 35.7(3) . . . . ?
O6 C9 C10 C15 35.3(4) . . . . ?
O5 C9 C10 C15 -147.8(3) . . . . ?
C15 C10 C11 C12 -1.0(4) . . . . ?
C9 C10 C11 C12 175.6(2) . . . . ?
C10 C11 C12 C13 2.2(4) . . . . ?
C10 C11 C12 C18 -172.6(2) . . . . ?
C11 C12 C13 C14 -1.9(4) . . . . ?
C18 C12 C13 C14 172.6(3) . . . . ?
C12 C13 C14 C15 0.4(5) . . . . ?
C13 C14 C15 C10 0.9(4) . . . . ?
C13 C14 C15 C16 -179.2(3) . . . . ?
C11 C10 C15 C14 -0.6(4) . . . . ?
C9 C10 C15 C14 -177.0(3) . . . . ?
C11 C10 C15 C16 179.5(3) . . . . ?
C9 C10 C15 C16 3.0(4) . . . . ?
Zn2 O7 C16 O8 15.3(6) 2_545 . . . ?
Zn2 O7 C16 C15 -165.8(2) 2_545 . . . ?
C14 C15 C16 O8 61.7(6) . . . . ?
C10 C15 C16 O8 -118.3(5) . . . . ?
C14 C15 C16 O7 -117.3(3) . . . . ?
C10 C15 C16 O7 62.6(4) . . . . ?
F1 C17 C18 C19 165.8(2) . . . . ?
F2 C17 C18 C19 44.6(3) . . . . ?
F3 C17 C18 C19 -75.2(3) . . . . ?
F1 C17 C18 C12 49.2(3) . . . . ?
F2 C17 C18 C12 -72.0(3) . . . . ?
F3 C17 C18 C12 168.2(2) . . . . ?
F1 C17 C18 C5 -73.2(3) . . . . ?
F2 C17 C18 C5 165.7(2) . . . . ?
F3 C17 C18 C5 45.9(3) . . . . ?
C13 C12 C18 C17 25.1(4) . . . . ?
C11 C12 C18 C17 -160.4(2) . . . . ?
C13 C12 C18 C19 -93.0(3) . . . . ?
C11 C12 C18 C19 81.5(3) . . . . ?
C13 C12 C18 C5 144.0(3) . . . . ?
C11 C12 C18 C5 -41.5(3) . . . . ?
C6 C5 C18 C17 80.5(3) . . . . ?
C4 C5 C18 C17 -96.1(3) . . . . ?
C6 C5 C18 C19 -161.1(2) . . . . ?
C4 C5 C18 C19 22.3(3) . . . . ?
C6 C5 C18 C12 -41.9(3) . . . . ?
C4 C5 C18 C12 141.5(2) . . . . ?
C17 C18 C19 F6 167.7(2) . . . . ?
C12 C18 C19 F6 -71.8(3) . . . . ?
C5 C18 C19 F6 50.8(3) . . . . ?
C17 C18 C19 F4 -73.3(3) . . . . ?
C12 C18 C19 F4 47.2(3) . . . . ?
C5 C18 C19 F4 169.8(2) . . . . ?
C17 C18 C19 F5 47.2(3) . . . . ?
C12 C18 C19 F5 167.7(2) . . . . ?
C5 C18 C19 F5 -69.7(3) . . . . ?
C31 N1 C20 C21 0.8(4) . . . . ?
Zn1 N1 C20 C21 177.9(2) . . . . ?
N1 C20 C21 C22 1.2(5) . . . . ?
C20 C21 C22 C23 -1.9(5) . . . . ?
C21 C22 C23 C31 0.8(5) . . . . ?
C21 C22 C23 C24 -178.0(4) . . . . ?
C22 C23 C24 C25 177.1(4) . . . . ?
C31 C23 C24 C25 -1.7(6) . . . . ?
C23 C24 C25 C26 1.0(7) . . . . ?
C24 C25 C26 C30 0.1(6) . . . . ?
C24 C25 C26 C27 -178.9(4) . . . . ?
C30 C26 C27 C28 -0.3(5) . . . . ?
C25 C26 C27 C28 178.8(4) . . . . ?
C26 C27 C28 C29 0.4(6) . . . . ?
C30 N2 C29 C28 0.3(5) . . . . ?
Zn1 N2 C29 C28 -179.9(3) . . . . ?
C27 C28 C29 N2 -0.4(6) . . . . ?
C29 N2 C30 C26 -0.1(4) . . . . ?
Zn1 N2 C30 C26 -179.9(2) . . . . ?
C29 N2 C30 C31 -178.6(3) . . . . ?
Zn1 N2 C30 C31 1.5(3) . . . . ?
C27 C26 C30 N2 0.1(4) . . . . ?
C25 C26 C30 N2 -179.0(3) . . . . ?
C27 C26 C30 C31 178.6(3) . . . . ?
C25 C26 C30 C31 -0.5(4) . . . . ?
C20 N1 C31 C23 -1.9(4) . . . . ?
Zn1 N1 C31 C23 -179.6(2) . . . . ?
C20 N1 C31 C30 176.8(2) . . . . ?
Zn1 N1 C31 C30 -0.8(3) . . . . ?
C22 C23 C31 N1 1.1(4) . . . . ?
C24 C23 C31 N1 180.0(3) . . . . ?
C22 C23 C31 C30 -177.6(3) . . . . ?
C24 C23 C31 C30 1.2(4) . . . . ?
N2 C30 C31 N1 -0.5(3) . . . . ?
C26 C30 C31 N1 -179.0(2) . . . . ?
N2 C30 C31 C23 178.3(2) . . . . ?
C26 C30 C31 C23 -0.2(4) . . . . ?
C43 N3 C32 C33 -0.5(4) . . . . ?
Zn2 N3 C32 C33 -177.5(2) . . . . ?
N3 C32 C33 C34 -1.2(4) . . . . ?
C32 C33 C34 C35 1.9(4) . . . . ?
C33 C34 C35 C43 -0.9(4) . . . . ?
C33 C34 C35 C36 178.7(3) . . . . ?
C43 C35 C36 C37 0.0(5) . . . . ?
C34 C35 C36 C37 -179.6(3) . . . . ?
C35 C36 C37 C38 1.1(6) . . . . ?
C36 C37 C38 C39 179.5(5) . . . . ?
C36 C37 C38 C42 0.3(6) . . . . ?
C42 C38 C39 C40 1.3(9) . . . . ?
C37 C38 C39 C40 -178.0(6) . . . . ?
C38 C39 C40 C41 -0.6(12) . . . . ?
C42 N4 C41 C40 -0.5(9) . . . . ?
Zn2 N4 C41 C40 -174.9(5) . . . . ?
C39 C40 C41 N4 0.2(12) . . . . ?
C41 N4 C42 C38 1.3(6) . . . . ?
Zn2 N4 C42 C38 176.3(3) . . . . ?
C41 N4 C42 C43 -178.5(4) . . . . ?
Zn2 N4 C42 C43 -3.5(4) . . . . ?
C39 C38 C42 N4 -1.6(6) . . . . ?
C37 C38 C42 N4 177.6(4) . . . . ?
C39 C38 C42 C43 178.1(4) . . . . ?
C37 C38 C42 C43 -2.6(5) . . . . ?
C32 N3 C43 C35 1.5(4) . . . . ?
Zn2 N3 C43 C35 179.0(2) . . . . ?
C32 N3 C43 C42 -176.6(2) . . . . ?
Zn2 N3 C43 C42 0.9(3) . . . . ?
C34 C35 C43 N3 -0.9(4) . . . . ?
C36 C35 C43 N3 179.5(3) . . . . ?
C34 C35 C43 C42 177.2(3) . . . . ?
C36 C35 C43 C42 -2.4(4) . . . . ?
N4 C42 C43 N3 1.7(4) . . . . ?
C38 C42 C43 N3 -178.1(3) . . . . ?
N4 C42 C43 C35 -176.5(3) . . . . ?
C38 C42 C43 C35 3.7(4) . . . . ?
